data_7048524
loop_
_publ_author_name
'Subramaniyan, Vasudevan'
'Dutta, Bidisa'
'Govindaraj, Anbarasu'
'Mani, Ganesan'

_publ_section_title
;
 Facile synthesis of Pd(ii) and Ni(ii) pincer carbene complexes by the
 double C-H bond activation of a new hexahydropyrimidine-based
 bis(phosphine): catalysis of C-N couplings.
;
_journal_issue 21
_journal_name_full 'Dalton transactions (Cambridge, England : 2003)'
_journal_page_first 7203
_journal_page_last 7210
_journal_paper_doi 10.1039/c8dt03413c
_journal_volume 48
_journal_year 2019
_chemical_formula_moiety 'C30 H30 Cl N2 Ni P2, 1.5(H2 O), Cl'
_chemical_formula_sum 'C30 H33 Cl2 N2 Ni O1.5 P2'
_chemical_formula_weight 637.13
_space_group_crystal_system monoclinic
_space_group_IT_number 15
_space_group_name_Hall '-C 2yc'
_space_group_name_H-M_alt 'C 1 2/c 1'
_symmetry_space_group_name_Hall '-C 2yc'
_symmetry_space_group_name_H-M 'C 1 2/c 1'
_atom_sites_solution_hydrogens mixed
_audit_creation_date 2018-06-23
_audit_creation_method
;
Olex2 1.2
(compiled 2018.05.29 svn.r3508 for OlexSys, GUI svn.r5506)
;
_audit_update_record
;
2018-11-23 deposited with the CCDC.
2019-01-09 downloaded from the CCDC.
;
_cell_angle_alpha 90
_cell_angle_beta 101.366(3)
_cell_angle_gamma 90
_cell_formula_units_Z 8
_cell_length_a 28.845(3)
_cell_length_b 9.0434(10)
_cell_length_c 23.141(3)
_cell_measurement_reflns_used 5177
_cell_measurement_temperature 100
_cell_measurement_theta_max 24.997
_cell_measurement_theta_min 1.44
_cell_volume 5918.1(12)
_computing_cell_refinement APEX3
_computing_data_collection APEX3
_computing_data_reduction APEX3
_computing_molecular_graphics 'Olex2 (Dolomanov et al., 2009)'
_computing_publication_material 'Olex2 (Dolomanov et al., 2009)'
_computing_structure_refinement 'ShelXL (Sheldrick, 2015)'
_computing_structure_solution 'ShelXT (Sheldrick, 2015)'
_diffrn_ambient_temperature 100
_diffrn_measured_fraction_theta_full 0.993
_diffrn_measured_fraction_theta_max 0.993
_diffrn_measurement_device_type 'Bruker-D8 Venture APEX3'
_diffrn_measurement_method '\f & \w scans'
_diffrn_radiation_monochromator graphite
_diffrn_radiation_type MoK\a
_diffrn_radiation_wavelength 0.71073
_diffrn_reflns_av_R_equivalents 0.0651
_diffrn_reflns_av_unetI/netI 0.0421
_diffrn_reflns_Laue_measured_fraction_full 0.993
_diffrn_reflns_Laue_measured_fraction_max 0.993
_diffrn_reflns_limit_h_max 34
_diffrn_reflns_limit_h_min -29
_diffrn_reflns_limit_k_max 10
_diffrn_reflns_limit_k_min -10
_diffrn_reflns_limit_l_max 27
_diffrn_reflns_limit_l_min -27
_diffrn_reflns_number 30717
_diffrn_reflns_point_group_measured_fraction_full 0.993
_diffrn_reflns_point_group_measured_fraction_max 0.993
_diffrn_reflns_theta_full 24.997
_diffrn_reflns_theta_max 24.997
_diffrn_reflns_theta_min 1.440
_diffrn_source 'Fine focused sealed tube'
_exptl_absorpt_coefficient_mu 0.973
_exptl_absorpt_correction_T_max 0.918
_exptl_absorpt_correction_T_min 0.843
_exptl_absorpt_correction_type multi-scan
_exptl_crystal_colour yellow
_exptl_crystal_colour_primary yellow
_exptl_crystal_density_diffrn 1.430
_exptl_crystal_description prism
_exptl_crystal_F_000 2648
_exptl_crystal_size_max 0.19
_exptl_crystal_size_mid 0.146
_exptl_crystal_size_min 0.088
_refine_diff_density_max 0.580
_refine_diff_density_min -0.332
_refine_diff_density_rms 0.086
_refine_ls_extinction_method none
_refine_ls_goodness_of_fit_ref 1.006
_refine_ls_hydrogen_treatment mixed
_refine_ls_matrix_type full
_refine_ls_number_parameters 367
_refine_ls_number_reflns 5177
_refine_ls_number_restraints 17
_refine_ls_restrained_S_all 1.005
_refine_ls_R_factor_all 0.0464
_refine_ls_R_factor_gt 0.0334
_refine_ls_shift/su_max 0.001
_refine_ls_shift/su_mean 0.000
_refine_ls_structure_factor_coef Fsqd
_refine_ls_weighting_details 'w=1/[\s^2^(Fo^2^)+(0.0563P)^2^] where P=(Fo^2^+2Fc^2^)/3'
_refine_ls_weighting_scheme calc
_refine_ls_wR_factor_gt 0.0862
_refine_ls_wR_factor_ref 0.0936
_reflns_Friedel_coverage 0.000
_reflns_number_gt 4120
_reflns_number_total 5177
_reflns_threshold_expression 'I > 2\s(I)'
_cod_data_source_file c8dt03413c2.cif
_cod_data_source_block PCP-NiCl2
_cod_depositor_comments 'Adding full bibliography for 7048523--7048526.cif.'
_cod_original_cell_volume 5918.2(11)
_cod_original_formula_sum 'C30 H33 Cl2 N2 Ni O1.50 P2'
_cod_database_code 7048524
_shelx_shelxl_version_number 2018/1
_shelx_space_group_comment
;
The symmetry employed for this shelxl refinement is uniquely defined
by the following loop, which should always be used as a source of
symmetry information in preference to the above space-group names.
They are only intended as comments.
;
_olex2_refinement_description
;
1. Fixed Uiso
 At 1.2 times of:
  All C(H) groups, All C(H,H) groups, All C(H,H,H,H) groups
 At 1.5 times of:
  All O(H) groups, All O(H,H) groups
2. Restrained distances
 C14-C15 \\sim C14-C15A
 with sigma of 0.02
 C15-C16 \\sim C15A-C16
 with sigma of 0.02
3. Rigid body (RIGU) restrains
 C16, C15, C15A, C14
 with sigma for 1-2 distances of 0.004 and sigma for 1-3 distances of 0.004
4. Others
 Sof(H14C)=Sof(H14D)=Sof(H16C)=Sof(H16D)=Sof(C15A)=Sof(H15C)=Sof(H15D)=1-FVAR(1)
 Sof(H14A)=Sof(H14B)=Sof(C15)=Sof(H15A)=Sof(H15B)=Sof(H16A)=Sof(H16B)=FVAR(1)
5.a Secondary CH2 refined with riding coordinates:
 C13(H13A,H13B), C14(H14A,H14B), C14(H14C,H14D), C15(H15A,H15B), C16(H16A,
 H16B), C16(H16C,H16D), C18(H18A,H18B), C15A(H15C,H15D)
5.b Aromatic/amide H refined with riding coordinates:
 C2(H2), C3(H3), C4(H4), C5(H5), C6(H6), C8(H8), C9(H9), C10(H10), C11(H11),
 C12(H12), C20(H20), C21(H21), C22(H22), C23(H23), C24(H24), C26(H26), C27(H27),
  C28(H28), C29(H29), C30(H30)
;
_olex2_submission_special_instructions 'No special instructions were received'

loop_
_space_group_symop_operation_xyz
'x, y, z'
'-x, y, -z+1/2'
'x+1/2, y+1/2, z'
'-x+1/2, y+1/2, -z+1/2'
'-x, -y, -z'
'x, -y, z-1/2'
'-x+1/2, -y+1/2, -z'
'x+1/2, -y+1/2, z-1/2'

loop_
_atom_site_label
_atom_site_type_symbol
_atom_site_fract_x
_atom_site_fract_y
_atom_site_fract_z
_atom_site_U_iso_or_equiv
_atom_site_adp_type
_atom_site_occupancy
_atom_site_site_symmetry_order
_atom_site_calc_flag
_atom_site_refinement_flags_posn
_atom_site_refinement_flags_adp
_atom_site_refinement_flags_occupancy
_atom_site_disorder_assembly
_atom_site_disorder_group
C1 C 0.32510(9) 0.5172(3) 0.12774(11) 0.0179(6) Uani 1 1 d . . . . .
C2 C 0.28587(9) 0.5034(3) 0.08181(11) 0.0209(6) Uani 1 1 d . . . . .
H2 H 0.279216 0.413086 0.062761 0.025 Uiso 1 1 calc R . . . .
C3 C 0.25677(10) 0.6245(3) 0.06454(13) 0.0248(6) Uani 1 1 d . . . . .
H3 H 0.230278 0.614595 0.034536 0.030 Uiso 1 1 calc R . . . .
C4 C 0.26723(10) 0.7598(3) 0.09201(13) 0.0256(7) Uani 1 1 d . . . . .
H4 H 0.247990 0.841150 0.080036 0.031 Uiso 1 1 calc R . . . .
C5 C 0.30633(10) 0.7744(3) 0.13731(12) 0.0243(6) Uani 1 1 d . . . . .
H5 H 0.313359 0.865705 0.155398 0.029 Uiso 1 1 calc R . . . .
C6 C 0.33495(9) 0.6537(3) 0.15578(12) 0.0214(6) Uani 1 1 d . . . . .
H6 H 0.360712 0.663489 0.186799 0.026 Uiso 1 1 calc R . . . .
C7 C 0.33975(10) 0.2606(3) 0.20673(12) 0.0235(6) Uani 1 1 d . . . . .
C8 C 0.36233(13) 0.1298(3) 0.22877(13) 0.0424(9) Uani 1 1 d . . . . .
H8 H 0.389117 0.097520 0.215752 0.051 Uiso 1 1 calc R . . . .
C9 C 0.34447(17) 0.0490(4) 0.27011(15) 0.0606(12) Uani 1 1 d . . . . .
H9 H 0.359664 -0.037379 0.285326 0.073 Uiso 1 1 calc R . . . .
C10 C 0.30461(16) 0.0946(5) 0.28893(15) 0.0651(14) Uani 1 1 d . . . . .
H10 H 0.292628 0.038484 0.316327 0.078 Uiso 1 1 calc R . . . .
C11 C 0.28222(13) 0.2241(5) 0.26714(15) 0.0526(11) Uani 1 1 d . . . . .
H11 H 0.255473 0.255629 0.280428 0.063 Uiso 1 1 calc R . . . .
C12 C 0.29947(11) 0.3071(3) 0.22557(12) 0.0318(7) Uani 1 1 d . . . . .
H12 H 0.284092 0.393252 0.210477 0.038 Uiso 1 1 calc R . . . .
C13 C 0.42187(9) 0.4158(3) 0.18086(12) 0.0227(6) Uani 1 1 d . . . . .
H13A H 0.421756 0.518931 0.192335 0.027 Uiso 1 1 calc R . . . .
H13B H 0.434611 0.357383 0.215509 0.027 Uiso 1 1 calc R . . . .
C17 C 0.43613(9) 0.3005(3) 0.09080(12) 0.0186(6) Uani 1 1 d . . . . .
C14 C 0.49810(10) 0.4630(3) 0.15045(13) 0.0299(7) Uani 1 1 d D U . . .
H14A H 0.517735 0.407069 0.181802 0.036 Uiso 0.893(6) 1 calc R . . A 1
H14B H 0.495672 0.563461 0.164210 0.036 Uiso 0.893(6) 1 calc R . . A 1
H14C H 0.506065 0.483608 0.192370 0.036 Uiso 0.107(6) 1 calc R . . A 2
H14D H 0.498240 0.555743 0.129444 0.036 Uiso 0.107(6) 1 calc R . . A 2
C15 C 0.52044(12) 0.4636(4) 0.09677(16) 0.0341(10) Uani 0.893(6) 1 d D U . A 1
H15A H 0.504519 0.535215 0.068444 0.041 Uiso 0.893(6) 1 calc R . . A 1
H15B H 0.553417 0.492127 0.107959 0.041 Uiso 0.893(6) 1 calc R . . A 1
C16 C 0.51686(10) 0.3133(3) 0.06944(13) 0.0284(7) Uani 1 1 d D U . . .
H16A H 0.529526 0.315185 0.033602 0.034 Uiso 0.893(6) 1 calc R . . A 1
H16B H 0.535113 0.243086 0.096422 0.034 Uiso 0.893(6) 1 calc R . . A 1
H16C H 0.521124 0.395751 0.044179 0.034 Uiso 0.107(6) 1 calc R . . A 2
H16D H 0.536106 0.232084 0.060158 0.034 Uiso 0.107(6) 1 calc R . . A 2
C18 C 0.45690(9) 0.1458(3) 0.01391(12) 0.0201(6) Uani 1 1 d . . . . .
H18A H 0.473092 0.056896 0.030482 0.024 Uiso 1 1 calc R . . . .
H18B H 0.467498 0.169924 -0.022223 0.024 Uiso 1 1 calc R . . . .
C19 C 0.38483(9) -0.0798(3) -0.01350(12) 0.0204(6) Uani 1 1 d . . . . .
C20 C 0.39526(11) -0.1739(3) 0.03499(13) 0.0299(7) Uani 1 1 d . . . . .
H20 H 0.405807 -0.135256 0.072520 0.036 Uiso 1 1 calc R . . . .
C21 C 0.38985(11) -0.3259(3) 0.02708(15) 0.0370(8) Uani 1 1 d . . . . .
H21 H 0.397582 -0.389264 0.059171 0.044 Uiso 1 1 calc R . . . .
C22 C 0.37290(10) -0.3826(3) -0.02875(16) 0.0375(8) Uani 1 1 d . . . . .
H22 H 0.368622 -0.484050 -0.033871 0.045 Uiso 1 1 calc R . . . .
C23 C 0.36238(11) -0.2898(3) -0.07658(16) 0.0367(8) Uani 1 1 d . . . . .
H23 H 0.351165 -0.328455 -0.113955 0.044 Uiso 1 1 calc R . . . .
C24 C 0.36850(10) -0.1380(3) -0.06905(13) 0.0287(7) Uani 1 1 d . . . . .
H24 H 0.361600 -0.075371 -0.101496 0.034 Uiso 1 1 calc R . . . .
C25 C 0.36727(9) 0.2112(2) -0.06942(11) 0.0179(6) Uani 1 1 d . . . . .
C26 C 0.39328(10) 0.2371(3) -0.11337(12) 0.0221(6) Uani 1 1 d . . . . .
H26 H 0.424252 0.203355 -0.108779 0.027 Uiso 1 1 calc R . . . .
C27 C 0.37247(10) 0.3140(3) -0.16425(12) 0.0245(6) Uani 1 1 d . . . . .
H27 H 0.389758 0.332195 -0.193447 0.029 Uiso 1 1 calc R . . . .
C28 C 0.32645(10) 0.3630(3) -0.17139(12) 0.0246(6) Uani 1 1 d . . . . .
H28 H 0.312948 0.414680 -0.205272 0.030 Uiso 1 1 calc R . . . .
C29 C 0.30008(10) 0.3356(3) -0.12836(12) 0.0241(6) Uani 1 1 d . . . . .
H29 H 0.268879 0.367582 -0.133666 0.029 Uiso 1 1 calc R . . . .
C30 C 0.32053(9) 0.2605(3) -0.07744(12) 0.0200(6) Uani 1 1 d . . . . .
H30 H 0.303005 0.242769 -0.048441 0.024 Uiso 1 1 calc R . . . .
N1 N 0.46695(8) 0.2680(2) 0.05583(10) 0.0199(5) Uani 1 1 d . . . . .
N2 N 0.45046(8) 0.3957(2) 0.13573(10) 0.0212(5) Uani 1 1 d . . . . .
O1 O 0.43822(9) -0.2142(3) 0.23406(12) 0.0480(7) Uani 1 1 d . . . . .
H1A H 0.4501(14) -0.188(5) 0.2669(18) 0.072 Uiso 1 1 d R . . . .
H1B H 0.4494(16) -0.179(5) 0.2120(19) 0.072 Uiso 1 1 d R . . . .
O2 O 0.500000 0.1668(3) 0.250000 0.0465(9) Uani 1 2 d S T P . .
H2A H 0.5008(14) 0.114(4) 0.2180(16) 0.070 Uiso 1 1 d R . . . .
P1 P 0.36189(2) 0.35487(7) 0.14855(3) 0.01823(17) Uani 1 1 d . . . . .
P2 P 0.39289(2) 0.11729(7) -0.00098(3) 0.01658(16) Uani 1 1 d . . . . .
Cl1 Cl 0.30425(2) 0.11687(6) 0.06156(3) 0.02101(16) Uani 1 1 d . . . . .
Cl2 Cl 0.49964(3) -0.07153(9) 0.14463(4) 0.0401(2) Uani 1 1 d . . . . .
Ni1 Ni 0.37412(2) 0.21978(3) 0.07584(2) 0.01615(11) Uani 1 1 d . . . . .
C15A C 0.5347(7) 0.359(2) 0.1336(8) 0.026(5) Uani 0.107(6) 1 d D U . A 2
H15C H 0.538530 0.272260 0.158907 0.031 Uiso 0.107(6) 1 calc R . . A 2
H15D H 0.565050 0.408126 0.137832 0.031 Uiso 0.107(6) 1 calc R . . A 2

loop_
_atom_site_aniso_label
_atom_site_aniso_U_11
_atom_site_aniso_U_22
_atom_site_aniso_U_33
_atom_site_aniso_U_23
_atom_site_aniso_U_13
_atom_site_aniso_U_12
C1 0.0201(14) 0.0199(13) 0.0148(14) 0.0023(10) 0.0064(12) -0.0013(11)
C2 0.0227(15) 0.0198(13) 0.0198(15) -0.0029(11) 0.0028(13) -0.0031(11)
C3 0.0219(16) 0.0233(14) 0.0279(17) 0.0032(12) 0.0021(13) -0.0025(12)
C4 0.0254(16) 0.0230(14) 0.0285(17) 0.0056(12) 0.0058(14) 0.0044(12)
C5 0.0303(17) 0.0172(13) 0.0264(17) -0.0028(11) 0.0082(14) -0.0041(11)
C6 0.0226(15) 0.0238(13) 0.0176(15) -0.0016(11) 0.0035(12) -0.0023(11)
C7 0.0327(17) 0.0233(13) 0.0130(15) -0.0026(11) 0.0006(13) -0.0053(12)
C8 0.070(3) 0.0311(16) 0.0238(18) 0.0055(14) 0.0040(17) 0.0058(16)
C9 0.107(4) 0.040(2) 0.026(2) 0.0123(16) -0.007(2) -0.023(2)
C10 0.079(3) 0.090(3) 0.019(2) 0.015(2) -0.007(2) -0.062(3)
C11 0.039(2) 0.100(3) 0.0190(18) -0.0056(19) 0.0055(16) -0.035(2)
C12 0.0301(18) 0.0487(18) 0.0161(16) -0.0040(13) 0.0036(14) -0.0111(14)
C13 0.0207(15) 0.0261(14) 0.0192(15) -0.0057(11) -0.0011(12) 0.0035(11)
C17 0.0203(15) 0.0151(12) 0.0192(15) 0.0035(11) 0.0010(12) 0.0025(10)
C14 0.0225(16) 0.0317(15) 0.0327(18) -0.0080(13) -0.0015(14) -0.0054(12)
C15 0.0237(19) 0.0340(19) 0.044(2) -0.0040(16) 0.0063(17) -0.0120(15)
C16 0.0187(16) 0.0366(16) 0.0291(17) -0.0049(13) 0.0027(13) -0.0057(12)
C18 0.0184(15) 0.0217(13) 0.0202(15) -0.0013(11) 0.0037(12) 0.0017(11)
C19 0.0175(14) 0.0176(13) 0.0281(16) 0.0009(11) 0.0095(13) 0.0016(10)
C20 0.0401(19) 0.0230(14) 0.0310(18) 0.0034(13) 0.0180(15) 0.0039(13)
C21 0.042(2) 0.0220(15) 0.054(2) 0.0108(15) 0.0280(18) 0.0052(14)
C22 0.0265(18) 0.0171(14) 0.072(3) -0.0062(16) 0.0184(17) -0.0020(12)
C23 0.0279(18) 0.0261(16) 0.051(2) -0.0140(15) -0.0052(16) 0.0009(13)
C24 0.0269(17) 0.0228(14) 0.0328(18) -0.0050(13) -0.0031(14) 0.0029(12)
C25 0.0244(15) 0.0138(12) 0.0150(14) -0.0051(10) 0.0028(12) -0.0022(11)
C26 0.0210(15) 0.0230(13) 0.0230(16) -0.0040(11) 0.0061(13) -0.0004(11)
C27 0.0336(17) 0.0245(14) 0.0160(15) -0.0014(11) 0.0061(13) -0.0045(12)
C28 0.0312(17) 0.0216(13) 0.0181(15) 0.0005(11) -0.0022(13) -0.0014(12)
C29 0.0229(16) 0.0256(14) 0.0220(16) -0.0032(12) -0.0001(13) 0.0015(12)
C30 0.0203(15) 0.0210(13) 0.0185(15) -0.0019(11) 0.0036(12) -0.0010(11)
N1 0.0167(12) 0.0221(11) 0.0207(13) 0.0000(9) 0.0030(10) -0.0032(9)
N2 0.0187(12) 0.0221(11) 0.0214(13) -0.0048(10) 0.0005(10) -0.0039(9)
O1 0.0447(16) 0.0613(16) 0.0387(16) -0.0135(13) 0.0099(13) -0.0298(12)
O2 0.048(2) 0.0278(17) 0.061(3) 0.000 0.002(2) 0.000
P1 0.0203(4) 0.0189(3) 0.0150(4) -0.0014(3) 0.0023(3) 0.0008(3)
P2 0.0182(4) 0.0155(3) 0.0162(4) -0.0007(3) 0.0037(3) 0.0004(3)
Cl1 0.0200(4) 0.0209(3) 0.0226(4) -0.0021(3) 0.0051(3) -0.0035(3)
Cl2 0.0336(5) 0.0536(5) 0.0332(5) 0.0114(4) 0.0068(4) 0.0084(4)
Ni1 0.0168(2) 0.01630(18) 0.0153(2) -0.00162(13) 0.00307(15) -0.00079(13)
C15A 0.017(12) 0.029(12) 0.031(9) -0.001(10) 0.005(8) -0.012(8)

loop_
_atom_type_symbol
_atom_type_description
_atom_type_scat_dispersion_real
_atom_type_scat_dispersion_imag
_atom_type_scat_source
C C 0.0033 0.0016 'International Tables Vol C Tables 4.2.6.8 and 6.1.1.4'
H H 0.0000 0.0000 'International Tables Vol C Tables 4.2.6.8 and 6.1.1.4'
Cl Cl 0.1484 0.1585 'International Tables Vol C Tables 4.2.6.8 and 6.1.1.4'
N N 0.0061 0.0033 'International Tables Vol C Tables 4.2.6.8 and 6.1.1.4'
Ni Ni 0.3393 1.1124 'International Tables Vol C Tables 4.2.6.8 and 6.1.1.4'
O O 0.0106 0.0060 'International Tables Vol C Tables 4.2.6.8 and 6.1.1.4'
P P 0.1023 0.0942 'International Tables Vol C Tables 4.2.6.8 and 6.1.1.4'

loop_
_geom_angle_atom_site_label_1
_geom_angle_atom_site_label_2
_geom_angle_atom_site_label_3
_geom_angle
_geom_angle_site_symmetry_3
C2 C1 C6 119.5(2) .
C2 C1 P1 118.18(19) .
C6 C1 P1 122.4(2) .
C1 C2 H2 120.0 .
C3 C2 C1 120.1(2) .
C3 C2 H2 120.0 .
C2 C3 H3 120.0 .
C4 C3 C2 120.0(3) .
C4 C3 H3 120.0 .
C3 C4 H4 119.9 .
C3 C4 C5 120.1(3) .
C5 C4 H4 119.9 .
C4 C5 H5 119.8 .
C6 C5 C4 120.4(2) .
C6 C5 H5 119.8 .
C1 C6 H6 120.0 .
C5 C6 C1 119.9(3) .
C5 C6 H6 120.0 .
C8 C7 P1 117.5(2) .
C12 C7 C8 120.1(3) .
C12 C7 P1 122.1(2) .
C7 C8 H8 120.3 .
C9 C8 C7 119.4(3) .
C9 C8 H8 120.3 .
C8 C9 H9 119.6 .
C10 C9 C8 120.7(4) .
C10 C9 H9 119.6 .
C9 C10 H10 120.0 .
C9 C10 C11 119.9(3) .
C11 C10 H10 120.0 .
C10 C11 H11 119.8 .
C10 C11 C12 120.3(4) .
C12 C11 H11 119.8 .
C7 C12 C11 119.5(3) .
C7 C12 H12 120.3 .
C11 C12 H12 120.3 .
H13A C13 H13B 108.6 .
N2 C13 H13A 110.3 .
N2 C13 H13B 110.3 .
N2 C13 P1 106.95(17) .
P1 C13 H13A 110.3 .
P1 C13 H13B 110.3 .
N1 C17 N2 117.6(2) .
N1 C17 Ni1 121.04(19) .
N2 C17 Ni1 121.31(19) .
H14A C14 H14B 108.2 .
H14C C14 H14D 108.1 .
C15 C14 H14A 109.7 .
C15 C14 H14B 109.7 .
N2 C14 H14A 109.7 .
N2 C14 H14B 109.7 .
N2 C14 H14C 109.6 .
N2 C14 H14D 109.6 .
N2 C14 C15 109.9(2) .
N2 C14 C15A 110.2(8) .
C15A C14 H14C 109.6 .
C15A C14 H14D 109.6 .
C14 C15 H15A 109.7 .
C14 C15 H15B 109.7 .
H15A C15 H15B 108.2 .
C16 C15 C14 109.9(3) .
C16 C15 H15A 109.7 .
C16 C15 H15B 109.7 .
C15 C16 H16A 109.9 .
C15 C16 H16B 109.9 .
H16A C16 H16B 108.3 .
H16C C16 H16D 107.6 .
N1 C16 C15 109.1(2) .
N1 C16 H16A 109.9 .
N1 C16 H16B 109.9 .
N1 C16 H16C 108.7 .
N1 C16 H16D 108.7 .
N1 C16 C15A 114.3(8) .
C15A C16 H16C 108.7 .
C15A C16 H16D 108.7 .
H18A C18 H18B 108.6 .
N1 C18 H18A 110.3 .
N1 C18 H18B 110.3 .
N1 C18 P2 107.01(16) .
P2 C18 H18A 110.3 .
P2 C18 H18B 110.3 .
C20 C19 P2 118.1(2) .
C24 C19 C20 119.7(2) .
C24 C19 P2 122.1(2) .
C19 C20 H20 120.1 .
C21 C20 C19 119.8(3) .
C21 C20 H20 120.1 .
C20 C21 H21 120.1 .
C22 C21 C20 119.9(3) .
C22 C21 H21 120.1 .
C21 C22 H22 119.8 .
C23 C22 C21 120.4(3) .
C23 C22 H22 119.8 .
C22 C23 H23 120.0 .
C22 C23 C24 120.0(3) .
C24 C23 H23 120.0 .
C19 C24 C23 120.2(3) .
C19 C24 H24 119.9 .
C23 C24 H24 119.9 .
C26 C25 P2 121.8(2) .
C30 C25 C26 119.5(2) .
C30 C25 P2 118.68(19) .
C25 C26 H26 120.2 .
C27 C26 C25 119.6(3) .
C27 C26 H26 120.2 .
C26 C27 H27 119.8 .
C28 C27 C26 120.3(2) .
C28 C27 H27 119.8 .
C27 C28 H28 119.7 .
C27 C28 C29 120.5(3) .
C29 C28 H28 119.7 .
C28 C29 H29 120.2 .
C30 C29 C28 119.7(3) .
C30 C29 H29 120.2 .
C25 C30 H30 119.8 .
C29 C30 C25 120.4(2) .
C29 C30 H30 119.8 .
C17 N1 C16 123.0(2) .
C17 N1 C18 119.7(2) .
C18 N1 C16 114.3(2) .
C13 N2 C14 114.4(2) .
C17 N2 C13 119.9(2) .
C17 N2 C14 124.7(2) .
H1A O1 H1B 112(4) .
H2A O2 H2A 114(5) 2_655
C1 P1 C13 108.70(12) .
C1 P1 Ni1 115.19(9) .
C7 P1 C1 107.65(12) .
C7 P1 C13 106.34(13) .
C7 P1 Ni1 116.58(9) .
C13 P1 Ni1 101.65(8) .
C18 P2 Ni1 101.04(8) .
C19 P2 C18 105.17(12) .
C19 P2 C25 107.58(12) .
C19 P2 Ni1 120.45(9) .
C25 P2 C18 108.66(12) .
C25 P2 Ni1 112.97(8) .
C17 Ni1 P1 86.17(8) .
C17 Ni1 P2 86.29(8) .
C17 Ni1 Cl1 176.96(8) .
P1 Ni1 P2 170.13(3) .
P1 Ni1 Cl1 94.09(3) .
P2 Ni1 Cl1 93.78(3) .
C14 C15A C16 107.3(11) .
C14 C15A H15C 110.3 .
C14 C15A H15D 110.3 .
C16 C15A H15C 110.3 .
C16 C15A H15D 110.3 .
H15C C15A H15D 108.5 .

loop_
_geom_bond_atom_site_label_1
_geom_bond_atom_site_label_2
_geom_bond_distance
_geom_bond_site_symmetry_2
C1 C2 1.397(4) .
C1 C6 1.398(4) .
C1 P1 1.820(3) .
C2 H2 0.9300 .
C2 C3 1.389(4) .
C3 H3 0.9300 .
C3 C4 1.385(4) .
C4 H4 0.9300 .
C4 C5 1.387(4) .
C5 H5 0.9300 .
C5 C6 1.384(4) .
C6 H6 0.9300 .
C7 C8 1.397(4) .
C7 C12 1.384(4) .
C7 P1 1.813(3) .
C8 H8 0.9300 .
C8 C9 1.382(5) .
C9 H9 0.9300 .
C9 C10 1.371(6) .
C10 H10 0.9300 .
C10 C11 1.384(6) .
C11 H11 0.9300 .
C11 C12 1.388(4) .
C12 H12 0.9300 .
C13 H13A 0.9700 .
C13 H13B 0.9700 .
C13 N2 1.464(3) .
C13 P1 1.829(3) .
C17 N1 1.347(3) .
C17 N2 1.350(3) .
C17 Ni1 1.900(3) .
C14 H14A 0.9700 .
C14 H14B 0.9700 .
C14 H14C 0.9700 .
C14 H14D 0.9700 .
C14 C15 1.508(4) .
C14 N2 1.480(3) .
C14 C15A 1.523(16) .
C15 H15A 0.9700 .
C15 H15B 0.9700 .
C15 C16 1.494(4) .
C16 H16A 0.9700 .
C16 H16B 0.9700 .
C16 H16C 0.9700 .
C16 H16D 0.9700 .
C16 N1 1.470(3) .
C16 C15A 1.529(16) .
C18 H18A 0.9700 .
C18 H18B 0.9700 .
C18 N1 1.461(3) .
C18 P2 1.828(3) .
C19 C20 1.393(4) .
C19 C24 1.383(4) .
C19 P2 1.813(2) .
C20 H20 0.9300 .
C20 C21 1.391(4) .
C21 H21 0.9300 .
C21 C22 1.387(5) .
C22 H22 0.9300 .
C22 C23 1.375(4) .
C23 H23 0.9300 .
C23 C24 1.391(4) .
C24 H24 0.9300 .
C25 C26 1.397(4) .
C25 C30 1.397(4) .
C25 P2 1.821(3) .
C26 H26 0.9300 .
C26 C27 1.397(4) .
C27 H27 0.9300 .
C27 C28 1.378(4) .
C28 H28 0.9300 .
C28 C29 1.389(4) .
C29 H29 0.9300 .
C29 C30 1.387(4) .
C30 H30 0.9300 .
O1 H1A 0.81(4) .
O1 H1B 0.73(4) .
O2 H2A 0.89(3) .
O2 H2A 0.89(3) 2_655
P1 Ni1 2.1638(7) .
P2 Ni1 2.1661(7) .
Cl1 Ni1 2.1850(7) .
C15A H15C 0.9700 .
C15A H15D 0.9700 .

loop_
_geom_hbond_atom_site_label_D
_geom_hbond_atom_site_label_H
_geom_hbond_atom_site_label_A
_geom_hbond_distance_DH
_geom_hbond_distance_HA
_geom_hbond_distance_DA
_geom_hbond_angle_DHA
_geom_hbond_site_symmetry_A
_geom_hbond_publ_flag
O1 H1A Cl2 0.81(4) 2.50(4) 3.282(3) 166(4) 2_655 yes
O1 H1B Cl2 0.73(4) 2.52(4) 3.245(3) 172(5) . yes
O2 H2A Cl2 0.89(3) 2.38(3) 3.253(2) 168(3) . yes

loop_
_geom_torsion_atom_site_label_1
_geom_torsion_atom_site_label_2
_geom_torsion_atom_site_label_3
_geom_torsion_atom_site_label_4
_geom_torsion
C1 C2 C3 C4 1.4(4)
C2 C1 C6 C5 -1.0(4)
C2 C1 P1 C7 -92.0(2)
C2 C1 P1 C13 153.23(19)
C2 C1 P1 Ni1 40.0(2)
C2 C3 C4 C5 -0.9(4)
C3 C4 C5 C6 -0.5(4)
C4 C5 C6 C1 1.5(4)
C6 C1 C2 C3 -0.5(4)
C6 C1 P1 C7 88.4(2)
C6 C1 P1 C13 -26.4(2)
C6 C1 P1 Ni1 -139.64(18)
C7 C8 C9 C10 1.0(5)
C8 C7 C12 C11 1.1(4)
C8 C7 P1 C1 178.6(2)
C8 C7 P1 C13 -65.0(3)
C8 C7 P1 Ni1 47.4(3)
C8 C9 C10 C11 -1.0(6)
C9 C10 C11 C12 1.0(5)
C10 C11 C12 C7 -1.1(5)
C12 C7 C8 C9 -1.0(5)
C12 C7 P1 C1 4.4(3)
C12 C7 P1 C13 120.7(2)
C12 C7 P1 Ni1 -126.8(2)
C14 C15 C16 N1 56.1(3)
C15 C14 N2 C13 -168.4(2)
C15 C14 N2 C17 23.5(4)
C15 C16 N1 C17 -37.0(4)
C15 C16 N1 C18 162.7(2)
C19 C20 C21 C22 -1.7(4)
C20 C19 C24 C23 0.2(4)
C20 C19 P2 C18 73.7(2)
C20 C19 P2 C25 -170.6(2)
C20 C19 P2 Ni1 -39.2(2)
C20 C21 C22 C23 1.4(4)
C21 C22 C23 C24 -0.3(5)
C22 C23 C24 C19 -0.5(4)
C24 C19 C20 C21 0.9(4)
C24 C19 P2 C18 -106.8(2)
C24 C19 P2 C25 8.9(3)
C24 C19 P2 Ni1 140.3(2)
C25 C26 C27 C28 -0.6(4)
C26 C25 C30 C29 -0.5(4)
C26 C25 P2 C18 26.2(2)
C26 C25 P2 C19 -87.1(2)
C26 C25 P2 Ni1 137.49(18)
C26 C27 C28 C29 -0.5(4)
C27 C28 C29 C30 1.0(4)
C28 C29 C30 C25 -0.5(4)
C30 C25 C26 C27 1.0(4)
C30 C25 P2 C18 -152.70(19)
C30 C25 P2 C19 93.9(2)
C30 C25 P2 Ni1 -41.4(2)
N1 C17 N2 C13 -169.6(2)
N1 C17 N2 C14 -2.1(4)
N1 C17 Ni1 P1 -176.0(2)
N1 C17 Ni1 P2 -2.36(19)
N1 C16 C15A C14 -47.0(16)
N1 C18 P2 C19 -147.13(17)
N1 C18 P2 C25 97.91(18)
N1 C18 P2 Ni1 -21.13(18)
N2 C13 P1 C1 -102.68(18)
N2 C13 P1 C7 141.67(17)
N2 C13 P1 Ni1 19.22(18)
N2 C17 N1 C16 9.2(4)
N2 C17 N1 C18 168.5(2)
N2 C17 Ni1 P1 2.10(19)
N2 C17 Ni1 P2 175.7(2)
N2 C14 C15 C16 -49.8(3)
N2 C14 C15A C16 51.6(15)
P1 C1 C2 C3 179.91(19)
P1 C1 C6 C5 178.63(19)
P1 C7 C8 C9 -175.4(2)
P1 C7 C12 C11 175.2(2)
P1 C13 N2 C17 -21.2(3)
P1 C13 N2 C14 170.06(18)
P2 C18 N1 C17 23.4(3)
P2 C18 N1 C16 -175.69(18)
P2 C19 C20 C21 -179.5(2)
P2 C19 C24 C23 -179.3(2)
P2 C25 C26 C27 -177.87(19)
P2 C25 C30 C29 178.44(19)
Ni1 C17 N1 C16 -172.61(19)
Ni1 C17 N1 C18 -13.4(3)
Ni1 C17 N2 C13 12.2(3)
Ni1 C17 N2 C14 179.8(2)
C15A C14 N2 C13 137.8(9)
C15A C14 N2 C17 -30.3(9)
C15A C16 N1 C17 17.3(9)
C15A C16 N1 C18 -143.0(9)
